data_7717538
loop_
_publ_author_name
'Zhang, Yi-Ru'
'Liang, Yan-Bing'
'Jian, Dan'
'Wu, Jian-Zhong'
'Ou, Yong-Cong'

_publ_section_title
;
 New cobalt-based metal-organic frameworks for catalysing sulfite in
 degradation of reactive brilliant red
;
_journal_name_full 'Dalton Transactions'
_journal_paper_doi 10.1039/D4DT03000A
_journal_year 2024
_chemical_formula_sum 'C19 H20 Co N2 O7'
_chemical_formula_weight 447.30
_space_group_crystal_system triclinic
_space_group_IT_number 2
_space_group_name_Hall '-P 1'
_space_group_name_H-M_alt 'P -1'
_atom_sites_solution_hydrogens mixed
_audit_creation_method SHELXL-2018/3
_audit_update_record
;
2024-09-30 deposited with the CCDC.	2024-11-20 downloaded from the CCDC.
;
_cell_angle_alpha 112.632(7)
_cell_angle_beta 96.062(6)
_cell_angle_gamma 98.241(6)
_cell_formula_units_Z 2
_cell_length_a 9.5570(6)
_cell_length_b 10.0876(7)
_cell_length_c 10.4840(7)
_cell_measurement_reflns_used 2369
_cell_measurement_temperature 293(2)
_cell_measurement_theta_max 62.5089
_cell_measurement_theta_min 4.6385
_cell_volume 908.86(12)
_computing_cell_refinement
;
CrysAlisPro, Oxford Diffraction Ltd.,
Version 1.171.33.42 (release 29-05-2009 CrysAlis171 .NET)
(compiled May 29 2009,17:40:42)
;
_computing_data_collection
;
CrysAlisPro, Oxford Diffraction Ltd.,
Version 1.171.33.42 (release 29-05-2009 CrysAlis171 .NET)
(compiled May 29 2009,17:40:42)
;
_computing_data_reduction
;
CrysAlisPro, Oxford Diffraction Ltd.,
Version 1.171.33.42 (release 29-05-2009 CrysAlis171 .NET)
(compiled May 29 2009,17:40:42)
;
_computing_structure_refinement 'SHELXL-2018/3 (Sheldrick, 2018)'
_computing_structure_solution 'SHELXL-2018/3 (Sheldrick, 2018)'
_diffrn_ambient_temperature 293(2)
_diffrn_detector_area_resol_mean 16.0855
_diffrn_measured_fraction_theta_full 0.960
_diffrn_measured_fraction_theta_max 0.960
_diffrn_measurement_device_type 'Xcalibur, Sapphire3, Gemini ultra'
_diffrn_measurement_method '\w scans'
_diffrn_radiation_type CuK\a
_diffrn_radiation_wavelength 1.54178
_diffrn_reflns_av_R_equivalents 0.0338
_diffrn_reflns_av_unetI/netI 0.0469
_diffrn_reflns_Laue_measured_fraction_full 0.960
_diffrn_reflns_Laue_measured_fraction_max 0.960
_diffrn_reflns_limit_h_max 10
_diffrn_reflns_limit_h_min -10
_diffrn_reflns_limit_k_max 11
_diffrn_reflns_limit_k_min -11
_diffrn_reflns_limit_l_max 11
_diffrn_reflns_limit_l_min -11
_diffrn_reflns_number 4188
_diffrn_reflns_point_group_measured_fraction_full 0.960
_diffrn_reflns_point_group_measured_fraction_max 0.960
_diffrn_reflns_theta_full 62.573
_diffrn_reflns_theta_max 62.573
_diffrn_reflns_theta_min 4.642
_diffrn_source 'Enhance Ultra (Cu) X-ray Source'
_exptl_absorpt_coefficient_mu 7.833
_exptl_absorpt_correction_T_max 1.00000
_exptl_absorpt_correction_T_min 0.40945
_exptl_absorpt_correction_type multi-scan
_exptl_absorpt_process_details
;
CrysAlisPro, Oxford Diffraction Ltd.,
Version 1.171.33.42 (release 29-05-2009 CrysAlis171 .NET)
(compiled May 29 2009,17:40:42)
Empirical absorption correction using spherical harmonics,
 implemented in SCALE3 ABSPACK scaling algorithm.
;
_exptl_crystal_colour purple
_exptl_crystal_density_diffrn 1.634
_exptl_crystal_description sheet
_exptl_crystal_F_000 462
_exptl_crystal_size_max 0.150
_exptl_crystal_size_mid 0.120
_exptl_crystal_size_min 0.090
_refine_diff_density_max 0.448
_refine_diff_density_min -0.384
_refine_diff_density_rms 0.067
_refine_ls_extinction_method none
_refine_ls_goodness_of_fit_ref 0.938
_refine_ls_hydrogen_treatment constr
_refine_ls_matrix_type full
_refine_ls_number_parameters 262
_refine_ls_number_reflns 2779
_refine_ls_number_restraints 0
_refine_ls_restrained_S_all 0.938
_refine_ls_R_factor_all 0.0498
_refine_ls_R_factor_gt 0.0414
_refine_ls_shift/su_max 0.000
_refine_ls_shift/su_mean 0.000
_refine_ls_structure_factor_coef Fsqd
_refine_ls_weighting_details 'w=1/[\s^2^(Fo^2^)+(0.0660P)^2^] where P=(Fo^2^+2Fc^2^)/3'
_refine_ls_weighting_scheme calc
_refine_ls_wR_factor_gt 0.0979
_refine_ls_wR_factor_ref 0.1002
_reflns_Friedel_coverage 0.000
_reflns_number_gt 2248
_reflns_number_total 2779
_reflns_threshold_expression 'I > 2\s(I)'
_cod_data_source_file d4dt03000a2.cif
_cod_data_source_block com
_cod_original_cell_volume 908.86(11)
_cod_database_code 7717538
_shelx_shelxl_version_number 2018/3
_shelx_space_group_comment
;
The symmetry employed for this shelxl refinement is uniquely defined
by the following loop, which should always be used as a source of
symmetry information in preference to the above space-group names.
They are only intended as comments.
;
_shelx_estimated_absorpt_t_min 0.386
_shelx_estimated_absorpt_t_max 0.539

loop_
_space_group_symop_operation_xyz
'x, y, z'
'-x, -y, -z'

loop_
_atom_site_label
_atom_site_type_symbol
_atom_site_fract_x
_atom_site_fract_y
_atom_site_fract_z
_atom_site_U_iso_or_equiv
_atom_site_adp_type
_atom_site_occupancy
_atom_site_site_symmetry_order
_atom_site_calc_flag
_atom_site_refinement_flags_posn
_atom_site_refinement_flags_adp
_atom_site_refinement_flags_occupancy
_atom_site_disorder_assembly
_atom_site_disorder_group
Co1 Co 0.69092(5) 0.64505(5) 0.51805(5) 0.02843(18) Uani 1 1 d . . . . .
N1 N 0.6935(3) 0.4601(3) 0.3259(3) 0.0321(6) Uani 1 1 d . . . . .
N2 N 0.6939(3) -0.1650(3) -0.2926(3) 0.0327(6) Uani 1 1 d . . . . .
O1 O 0.7089(2) 0.5244(2) 0.6358(2) 0.0354(5) Uani 1 1 d . . . . .
O1W O 0.7273(4) 0.8332(3) 1.1704(3) 0.0773(10) Uani 1 1 d . . . . .
H1WA H 0.751108 0.830191 1.246181 0.093 Uiso 1 1 d R U . . .
H1WB H 0.799093 0.881056 1.163797 0.093 Uiso 1 1 d R U . . .
O2 O 0.5135(2) 0.3473(2) 0.5436(2) 0.0394(6) Uani 1 1 d . . . . .
O3 O 0.7049(3) 0.5695(3) 0.9586(3) 0.0552(7) Uani 1 1 d . . . . .
H3O H 0.706697 0.660650 1.034320 0.066 Uiso 1 1 d R U . . .
O4 O 0.9283(3) 0.6597(3) 0.9504(3) 0.0607(8) Uani 1 1 d . . . . .
O5 O 1.0784(2) 0.2975(3) 0.4659(2) 0.0403(6) Uani 1 1 d . . . . .
O6 O 1.2100(2) 0.2282(2) 0.6034(3) 0.0444(6) Uani 1 1 d . . . . .
C1 C 0.6850(3) 0.3245(4) 0.7086(3) 0.0341(8) Uani 1 1 d . . . . .
H1A H 0.612396 0.316309 0.765940 0.041 Uiso 1 1 calc R U . . .
C2 C 0.8294(3) 0.4035(4) 0.8104(3) 0.0352(8) Uani 1 1 d . . . . .
H2B H 0.843605 0.348414 0.868377 0.042 Uiso 1 1 calc R U . . .
C3 C 0.9569(3) 0.3986(4) 0.7346(3) 0.0368(8) Uani 1 1 d . . . . .
H3A H 1.044708 0.442480 0.803460 0.044 Uiso 1 1 calc R U . . .
H3B H 0.949864 0.456432 0.679506 0.044 Uiso 1 1 calc R U . . .
C4 C 0.9649(4) 0.2405(4) 0.6368(4) 0.0364(8) Uani 1 1 d . . . . .
H4A H 0.984157 0.186231 0.694582 0.044 Uiso 1 1 calc R U . . .
C5 C 0.8227(4) 0.1627(4) 0.5361(4) 0.0411(9) Uani 1 1 d . . . . .
H5A H 0.807817 0.209090 0.471498 0.049 Uiso 1 1 calc R U . . .
H5B H 0.826987 0.061375 0.481668 0.049 Uiso 1 1 calc R U . . .
C6 C 0.6968(4) 0.1676(4) 0.6143(4) 0.0402(8) Uani 1 1 d . . . . .
H6A H 0.707194 0.112563 0.671639 0.048 Uiso 1 1 calc R U . . .
H6B H 0.608498 0.120379 0.546517 0.048 Uiso 1 1 calc R U . . .
C7 C 0.6329(3) 0.4065(4) 0.6229(3) 0.0312(7) Uani 1 1 d . . . . .
C8 C 0.8278(4) 0.5580(4) 0.9106(4) 0.0418(9) Uani 1 1 d . . . . .
C9 C 1.0910(4) 0.2517(3) 0.5622(4) 0.0364(8) Uani 1 1 d . . . . .
C10 C 0.7874(4) 0.3736(3) 0.3233(3) 0.0337(8) Uani 1 1 d . . . . .
H10A H 0.850664 0.395265 0.405632 0.040 Uiso 1 1 calc R U . . .
C11 C 0.7957(4) 0.2538(4) 0.2048(3) 0.0356(8) Uani 1 1 d . . . . .
H11A H 0.863360 0.196990 0.208098 0.043 Uiso 1 1 calc R U . . .
C12 C 0.7020(3) 0.2184(3) 0.0803(3) 0.0318(7) Uani 1 1 d . . . . .
C13 C 0.6079(4) 0.3110(4) 0.0823(3) 0.0373(8) Uani 1 1 d . . . . .
H13A H 0.545272 0.293680 0.000833 0.045 Uiso 1 1 calc R U . . .
C14 C 0.6069(4) 0.4285(4) 0.2044(3) 0.0369(8) Uani 1 1 d . . . . .
H14A H 0.542908 0.489350 0.202832 0.044 Uiso 1 1 calc R U . . .
C15 C 0.7020(4) 0.0858(3) -0.0488(3) 0.0326(7) Uani 1 1 d . . . . .
C16 C 0.8244(4) 0.0334(4) -0.0818(4) 0.0442(9) Uani 1 1 d . . . . .
H16A H 0.912134 0.081204 -0.022472 0.053 Uiso 1 1 calc R U . . .
C17 C 0.8174(4) -0.0899(4) -0.2028(4) 0.0456(10) Uani 1 1 d . . . . .
H17A H 0.901793 -0.122701 -0.223221 0.055 Uiso 1 1 calc R U . . .
C18 C 0.5764(4) -0.1136(4) -0.2600(3) 0.0369(8) Uani 1 1 d . . . . .
H18A H 0.489854 -0.163749 -0.320509 0.044 Uiso 1 1 calc R U . . .
C19 C 0.5745(4) 0.0090(4) -0.1424(3) 0.0370(8) Uani 1 1 d . . . . .
H19A H 0.488763 0.040485 -0.125536 0.044 Uiso 1 1 calc R U . . .

loop_
_atom_site_aniso_label
_atom_site_aniso_U_11
_atom_site_aniso_U_22
_atom_site_aniso_U_33
_atom_site_aniso_U_23
_atom_site_aniso_U_13
_atom_site_aniso_U_12
Co1 0.0320(3) 0.0243(3) 0.0213(3) 0.0008(2) 0.00388(19) 0.0067(2)
N1 0.0398(15) 0.0259(14) 0.0230(13) 0.0010(11) 0.0062(11) 0.0082(12)
N2 0.0386(16) 0.0271(14) 0.0238(13) 0.0014(11) 0.0036(12) 0.0071(12)
O1 0.0385(13) 0.0319(13) 0.0302(12) 0.0088(10) 0.0025(10) 0.0032(11)
O1W 0.096(2) 0.074(2) 0.0491(17) 0.0097(16) -0.0030(16) 0.0307(19)
O2 0.0308(12) 0.0400(13) 0.0346(12) 0.0023(10) -0.0028(10) 0.0108(10)
O3 0.0505(16) 0.0608(17) 0.0411(14) 0.0026(13) 0.0138(12) 0.0183(14)
O4 0.0554(18) 0.0482(16) 0.0533(17) -0.0017(14) 0.0063(14) -0.0010(15)
O5 0.0415(13) 0.0433(14) 0.0335(13) 0.0113(11) 0.0117(10) 0.0089(11)
O6 0.0388(14) 0.0396(14) 0.0519(15) 0.0131(12) 0.0127(12) 0.0116(11)
C1 0.0324(18) 0.0372(18) 0.0297(17) 0.0115(15) 0.0075(14) 0.0024(15)
C2 0.0341(18) 0.0407(19) 0.0294(17) 0.0130(15) 0.0033(14) 0.0083(15)
C3 0.0314(17) 0.0414(19) 0.0301(17) 0.0084(15) 0.0029(14) 0.0040(15)
C4 0.0363(18) 0.0372(18) 0.0378(18) 0.0163(15) 0.0095(15) 0.0087(15)
C5 0.048(2) 0.0263(17) 0.040(2) 0.0052(16) 0.0063(16) 0.0044(16)
C6 0.0380(19) 0.0336(19) 0.045(2) 0.0128(16) 0.0063(16) 0.0038(16)
C7 0.0319(18) 0.0338(18) 0.0221(16) 0.0017(14) 0.0089(14) 0.0133(15)
C8 0.042(2) 0.049(2) 0.0274(18) 0.0091(17) 0.0043(16) 0.0107(19)
C9 0.038(2) 0.0244(16) 0.0363(19) 0.0020(15) 0.0092(15) 0.0029(15)
C10 0.0387(18) 0.0298(17) 0.0230(16) 0.0011(14) 0.0025(13) 0.0070(15)
C11 0.0402(19) 0.0321(18) 0.0300(17) 0.0060(15) 0.0058(14) 0.0127(15)
C12 0.0370(18) 0.0267(17) 0.0240(16) 0.0014(14) 0.0083(14) 0.0065(14)
C13 0.0429(19) 0.0379(19) 0.0238(16) 0.0034(15) 0.0035(14) 0.0136(16)
C14 0.0432(19) 0.0340(18) 0.0308(18) 0.0073(15) 0.0062(15) 0.0165(16)
C15 0.0415(19) 0.0261(17) 0.0244(16) 0.0035(14) 0.0080(14) 0.0063(15)
C16 0.0396(19) 0.0388(19) 0.0332(18) -0.0069(16) -0.0028(15) 0.0118(16)
C17 0.040(2) 0.045(2) 0.037(2) -0.0016(17) 0.0036(16) 0.0194(17)
C18 0.0340(18) 0.0353(18) 0.0296(17) 0.0022(15) 0.0049(14) 0.0030(15)
C19 0.0360(18) 0.0334(18) 0.0316(18) 0.0016(15) 0.0090(14) 0.0072(15)

loop_
_atom_type_symbol
_atom_type_description
_atom_type_scat_dispersion_real
_atom_type_scat_dispersion_imag
_atom_type_scat_source
C C 0.0181 0.0091 'International Tables Vol C Tables 4.2.6.8 and 6.1.1.4'
H H 0.0000 0.0000 'International Tables Vol C Tables 4.2.6.8 and 6.1.1.4'
N N 0.0311 0.0180 'International Tables Vol C Tables 4.2.6.8 and 6.1.1.4'
O O 0.0492 0.0322 'International Tables Vol C Tables 4.2.6.8 and 6.1.1.4'
Co Co -2.3653 3.6143 'International Tables Vol C Tables 4.2.6.8 and 6.1.1.4'

loop_
_geom_angle_atom_site_label_1
_geom_angle_atom_site_label_2
_geom_angle_atom_site_label_3
_geom_angle
_geom_angle_site_symmetry_1
_geom_angle_site_symmetry_3
_geom_angle_publ_flag
O2 Co1 O1 113.45(10) 2_666 . ?
O2 Co1 N2 87.68(9) 2_666 1_566 ?
O1 Co1 N2 89.22(10) . 1_566 ?
O2 Co1 N1 93.05(10) 2_666 . ?
O1 Co1 N1 92.40(9) . . ?
N2 Co1 N1 177.79(11) 1_566 . ?
O2 Co1 O5 153.48(11) 2_666 2_766 ?
O1 Co1 O5 93.04(9) . 2_766 ?
N2 Co1 O5 91.59(9) 1_566 2_766 ?
N1 Co1 O5 86.82(9) . 2_766 ?
O2 Co1 O6 95.24(10) 2_666 2_766 ?
O1 Co1 O6 151.01(9) . 2_766 ?
N2 Co1 O6 96.32(9) 1_566 2_766 ?
N1 Co1 O6 81.54(9) . 2_766 ?
O5 Co1 O6 58.48(9) 2_766 2_766 ?
C10 N1 C14 116.8(3) . . ?
C10 N1 Co1 120.0(2) . . ?
C14 N1 Co1 123.2(2) . . ?
C18 N2 C17 116.4(3) . . ?
C18 N2 Co1 122.4(2) . 1_544 ?
C17 N2 Co1 121.2(2) . 1_544 ?
C7 O1 Co1 130.2(2) . . ?
H1WA O1W H1WB 101.4 . . ?
C7 O2 Co1 150.2(2) . 2_666 ?
C8 O3 H3O 114.5 . . ?
C9 O5 Co1 92.7(2) . 2_766 ?
C9 O6 Co1 86.6(2) . 2_766 ?
C7 C1 C6 111.9(3) . . ?
C7 C1 C2 114.2(3) . . ?
C6 C1 C2 109.1(3) . . ?
C7 C1 H1A 107.1 . . ?
C6 C1 H1A 107.1 . . ?
C2 C1 H1A 107.1 . . ?
C8 C2 C3 111.5(3) . . ?
C8 C2 C1 113.2(3) . . ?
C3 C2 C1 112.7(3) . . ?
C8 C2 H2B 106.3 . . ?
C3 C2 H2B 106.3 . . ?
C1 C2 H2B 106.3 . . ?
C2 C3 C4 112.4(3) . . ?
C2 C3 H3A 109.1 . . ?
C4 C3 H3A 109.1 . . ?
C2 C3 H3B 109.1 . . ?
C4 C3 H3B 109.1 . . ?
H3A C3 H3B 107.9 . . ?
C9 C4 C5 113.1(3) . . ?
C9 C4 C3 107.1(3) . . ?
C5 C4 C3 110.6(3) . . ?
C9 C4 H4A 108.6 . . ?
C5 C4 H4A 108.6 . . ?
C3 C4 H4A 108.6 . . ?
C6 C5 C4 111.7(3) . . ?
C6 C5 H5A 109.3 . . ?
C4 C5 H5A 109.3 . . ?
C6 C5 H5B 109.3 . . ?
C4 C5 H5B 109.3 . . ?
H5A C5 H5B 107.9 . . ?
C5 C6 C1 113.0(3) . . ?
C5 C6 H6A 109.0 . . ?
C1 C6 H6A 109.0 . . ?
C5 C6 H6B 109.0 . . ?
C1 C6 H6B 109.0 . . ?
H6A C6 H6B 107.8 . . ?
O1 C7 O2 125.2(3) . . ?
O1 C7 C1 119.5(3) . . ?
O2 C7 C1 115.3(3) . . ?
O4 C8 O3 122.5(3) . . ?
O4 C8 C2 124.8(3) . . ?
O3 C8 C2 112.6(3) . . ?
O6 C9 O5 120.3(3) . . ?
O6 C9 C4 120.7(3) . . ?
O5 C9 C4 118.7(3) . . ?
N1 C10 C11 123.4(3) . . ?
N1 C10 H10A 118.3 . . ?
C11 C10 H10A 118.3 . . ?
C10 C11 C12 119.6(3) . . ?
C10 C11 H11A 120.2 . . ?
C12 C11 H11A 120.2 . . ?
C13 C12 C11 116.8(3) . . ?
C13 C12 C15 121.6(3) . . ?
C11 C12 C15 121.6(3) . . ?
C14 C13 C12 120.0(3) . . ?
C14 C13 H13A 120.0 . . ?
C12 C13 H13A 120.0 . . ?
N1 C14 C13 123.4(3) . . ?
N1 C14 H14A 118.3 . . ?
C13 C14 H14A 118.3 . . ?
C16 C15 C19 116.9(3) . . ?
C16 C15 C12 122.8(3) . . ?
C19 C15 C12 120.3(3) . . ?
C15 C16 C17 120.1(3) . . ?
C15 C16 H16A 120.0 . . ?
C17 C16 H16A 120.0 . . ?
N2 C17 C16 123.0(3) . . ?
N2 C17 H17A 118.5 . . ?
C16 C17 H17A 118.5 . . ?
N2 C18 C19 124.1(3) . . ?
N2 C18 H18A 117.9 . . ?
C19 C18 H18A 117.9 . . ?
C18 C19 C15 119.4(3) . . ?
C18 C19 H19A 120.3 . . ?
C15 C19 H19A 120.3 . . ?

loop_
_geom_bond_atom_site_label_1
_geom_bond_atom_site_label_2
_geom_bond_distance
_geom_bond_site_symmetry_2
_geom_bond_publ_flag
Co1 O2 2.014(2) 2_666 ?
Co1 O1 2.050(2) . ?
Co1 N2 2.158(2) 1_566 ?
Co1 N1 2.162(2) . ?
Co1 O5 2.169(2) 2_766 ?
Co1 O6 2.305(3) 2_766 ?
N1 C10 1.333(4) . ?
N1 C14 1.341(4) . ?
N2 C18 1.325(4) . ?
N2 C17 1.347(4) . ?
O1 C7 1.252(4) . ?
O1W H1WA 0.8166 . ?
O1W H1WB 0.8061 . ?
O2 C7 1.253(4) . ?
O3 C8 1.328(4) . ?
O3 H3O 0.9527 . ?
O4 C8 1.205(4) . ?
O5 C9 1.263(4) . ?
O6 C9 1.261(4) . ?
C1 C7 1.529(5) . ?
C1 C6 1.537(5) . ?
C1 C2 1.548(4) . ?
C1 H1A 0.9800 . ?
C2 C8 1.512(5) . ?
C2 C3 1.519(5) . ?
C2 H2B 0.9800 . ?
C3 C4 1.548(5) . ?
C3 H3A 0.9700 . ?
C3 H3B 0.9700 . ?
C4 C9 1.518(5) . ?
C4 C5 1.527(5) . ?
C4 H4A 0.9800 . ?
C5 C6 1.522(5) . ?
C5 H5A 0.9700 . ?
C5 H5B 0.9700 . ?
C6 H6A 0.9700 . ?
C6 H6B 0.9700 . ?
C10 C11 1.380(4) . ?
C10 H10A 0.9300 . ?
C11 C12 1.391(4) . ?
C11 H11A 0.9300 . ?
C12 C13 1.383(4) . ?
C12 C15 1.493(4) . ?
C13 C14 1.371(4) . ?
C13 H13A 0.9300 . ?
C14 H14A 0.9300 . ?
C15 C16 1.375(5) . ?
C15 C19 1.393(5) . ?
C16 C17 1.380(5) . ?
C16 H16A 0.9300 . ?
C17 H17A 0.9300 . ?
C18 C19 1.374(4) . ?
C18 H18A 0.9300 . ?
C19 H19A 0.9300 . ?

loop_
_geom_hbond_atom_site_label_D
_geom_hbond_atom_site_label_H
_geom_hbond_atom_site_label_A
_geom_hbond_distance_DH
_geom_hbond_distance_HA
_geom_hbond_distance_DA
_geom_hbond_angle_DHA
_geom_hbond_site_symmetry_A
_geom_hbond_publ_flag
O1W H1WA O6 0.82 1.90 2.703(4) 165.6 2_767 yes
O3 H3O O1W 0.95 1.74 2.691(4) 174.2 . yes
C10 H10A O5 0.93 2.63 3.343(4) 134.0 . yes
C14 H14A O3 0.93 2.61 3.282(4) 129.8 2_666 yes
C16 H16A O4 0.93 2.61 3.316(5) 133.0 2_766 yes
C17 H17A O5 0.93 2.52 3.117(4) 122.1 2_755 yes
C18 H18A O2 0.93 2.35 2.936(4) 120.5 2_655 yes

loop_
_geom_torsion_atom_site_label_1
_geom_torsion_atom_site_label_2
_geom_torsion_atom_site_label_3
_geom_torsion_atom_site_label_4
_geom_torsion
_geom_torsion_site_symmetry_1
_geom_torsion_site_symmetry_2
_geom_torsion_site_symmetry_3
_geom_torsion_site_symmetry_4
_geom_torsion_publ_flag
C7 C1 C2 C8 55.4(4) . . . . ?
C6 C1 C2 C8 -178.6(3) . . . . ?
C7 C1 C2 C3 -72.3(4) . . . . ?
C6 C1 C2 C3 53.8(4) . . . . ?
C8 C2 C3 C4 177.2(3) . . . . ?
C1 C2 C3 C4 -54.2(4) . . . . ?
C2 C3 C4 C9 177.0(3) . . . . ?
C2 C3 C4 C5 53.3(4) . . . . ?
C9 C4 C5 C6 -174.0(3) . . . . ?
C3 C4 C5 C6 -53.9(4) . . . . ?
C4 C5 C6 C1 56.6(4) . . . . ?
C7 C1 C6 C5 72.3(4) . . . . ?
C2 C1 C6 C5 -55.0(4) . . . . ?
Co1 O1 C7 O2 -11.2(4) . . . . ?
Co1 O1 C7 C1 168.9(2) . . . . ?
Co1 O2 C7 O1 -58.1(6) 2_666 . . . ?
Co1 O2 C7 C1 121.7(4) 2_666 . . . ?
C6 C1 C7 O1 -122.1(3) . . . . ?
C2 C1 C7 O1 2.4(4) . . . . ?
C6 C1 C7 O2 58.1(4) . . . . ?
C2 C1 C7 O2 -177.4(3) . . . . ?
C3 C2 C8 O4 -15.6(5) . . . . ?
C1 C2 C8 O4 -143.9(4) . . . . ?
C3 C2 C8 O3 168.4(3) . . . . ?
C1 C2 C8 O3 40.1(4) . . . . ?
Co1 O6 C9 O5 13.3(3) 2_766 . . . ?
Co1 O6 C9 C4 -160.5(3) 2_766 . . . ?
Co1 O5 C9 O6 -14.1(3) 2_766 . . . ?
Co1 O5 C9 C4 159.8(2) 2_766 . . . ?
C5 C4 C9 O6 -137.7(3) . . . . ?
C3 C4 C9 O6 100.2(3) . . . . ?
C5 C4 C9 O5 48.4(4) . . . . ?
C3 C4 C9 O5 -73.7(4) . . . . ?
C14 N1 C10 C11 -2.0(5) . . . . ?
Co1 N1 C10 C11 -180.0(3) . . . . ?
N1 C10 C11 C12 -0.3(6) . . . . ?
C10 C11 C12 C13 2.3(5) . . . . ?
C10 C11 C12 C15 -177.0(3) . . . . ?
C11 C12 C13 C14 -2.0(5) . . . . ?
C15 C12 C13 C14 177.3(3) . . . . ?
C10 N1 C14 C13 2.3(5) . . . . ?
Co1 N1 C14 C13 -179.8(3) . . . . ?
C12 C13 C14 N1 -0.3(6) . . . . ?
C13 C12 C15 C16 147.3(4) . . . . ?
C11 C12 C15 C16 -33.5(5) . . . . ?
C13 C12 C15 C19 -32.6(5) . . . . ?
C11 C12 C15 C19 146.6(4) . . . . ?
C19 C15 C16 C17 -0.1(6) . . . . ?
C12 C15 C16 C17 180.0(3) . . . . ?
C18 N2 C17 C16 0.6(6) . . . . ?
Co1 N2 C17 C16 178.9(3) 1_544 . . . ?
C15 C16 C17 N2 -0.5(6) . . . . ?
C17 N2 C18 C19 0.0(5) . . . . ?
Co1 N2 C18 C19 -178.3(3) 1_544 . . . ?
N2 C18 C19 C15 -0.7(6) . . . . ?
C16 C15 C19 C18 0.7(5) . . . . ?
C12 C15 C19 C18 -179.4(3) . . . . ?
